data_4350559
loop_
_publ_author_name
'Ugrinova, Vesela'
'Noll, Bruce C.'
'Brown, Seth N.'

_publ_section_title
;
 Mononucleating bis(beta-diketonate) ligands and their titanium(IV)
 complexes.
;
_journal_issue 25
_journal_name_full 'Inorganic chemistry'
_journal_page_first 10309
_journal_page_last 10320
_journal_paper_doi 10.1021/ic061201s
_journal_volume 45
_journal_year 2006
_chemical_formula_moiety 'C52 H66 O6 Ti, C4 H10 O'
_chemical_formula_sum 'C56 H76 O7 Ti'
_chemical_formula_weight 909.07
_chemical_name_common '(tBu2Bob)titanium(IV) bis(2,6-diisopropylphenoxide) diethyl etherate'
_chemical_name_systematic
; 
 (2,2'-Biphenylbis(4-t-butyl-2,4-butanedionato))titanium(IV) bis
(2,6-diisopropylphenoxide) diethyl etherate
;
_space_group_IT_number 60
_space_group_name_Hall '-P 2n 2ab'
_space_group_name_H-M_alt 'P b c n'
_symmetry_cell_setting orthorhombic
_symmetry_space_group_name_H-M 'P b c n'
_atom_sites_solution_hydrogens 'difmap or geom'
_atom_sites_solution_primary direct
_atom_sites_solution_secondary difmap
_audit_creation_method SHELXL-97
_cell_angle_alpha 90.00
_cell_angle_beta 90.00
_cell_angle_gamma 90.00
_cell_formula_units_Z 4
_cell_length_a 12.1602(8)
_cell_length_b 24.5344(15)
_cell_length_c 16.4754(11)
_cell_measurement_reflns_used 8254
_cell_measurement_temperature 100(2)
_cell_measurement_theta_max 28.65
_cell_measurement_theta_min 2.66
_cell_volume 4915.3(6)
_computing_cell_refinement 'APEX2/SAINT (Bruker, 2004)'
_computing_data_collection 'APEX2 (Bruker, 2004)'
_computing_data_reduction 'SAINT/XPREP (Bruker, 2004; Sheldrick, 2003)'
_computing_molecular_graphics 'XP (Sheldrick, 1998)'
_computing_publication_material 'XCIF (Sheldrick, 2001)'
_computing_structure_refinement 'XL (Sheldrick, 2001)'
_computing_structure_solution 'XS (Sheldrick, 2001)'
_diffrn_ambient_temperature 100(2)
_diffrn_detector_area_resol_mean 8.33
_diffrn_measured_fraction_theta_full 0.998
_diffrn_measured_fraction_theta_max 0.998
_diffrn_measurement_device_type 'Bruker SMART Apex CCD area detector'
_diffrn_measurement_method '\f and \w scans'
_diffrn_radiation_monochromator graphite
_diffrn_radiation_source 'fine-focus sealed tube'
_diffrn_radiation_type MoK\a
_diffrn_radiation_wavelength 0.71073
_diffrn_reflns_av_R_equivalents 0.0642
_diffrn_reflns_av_sigmaI/netI 0.0262
_diffrn_reflns_limit_h_max 16
_diffrn_reflns_limit_h_min -16
_diffrn_reflns_limit_k_max 33
_diffrn_reflns_limit_k_min -33
_diffrn_reflns_limit_l_max 21
_diffrn_reflns_limit_l_min -22
_diffrn_reflns_number 97919
_diffrn_reflns_theta_full 28.78
_diffrn_reflns_theta_max 28.78
_diffrn_reflns_theta_min 1.66
_exptl_absorpt_coefficient_mu 0.226
_exptl_absorpt_correction_T_max 0.9673
_exptl_absorpt_correction_T_min 0.8978
_exptl_absorpt_correction_type multi-scan
_exptl_absorpt_process_details
;
 Blessing, R. H. (1995) Acta Cryst. A51, 33-38.

 Sheldrick, G. M. (2004) SADABS, University of G&#x009A;ttingen, Germany.
;
_exptl_crystal_colour red
_exptl_crystal_density_diffrn 1.228
_exptl_crystal_density_method 'not measured'
_exptl_crystal_description plate
_exptl_crystal_F_000 1960
_exptl_crystal_recrystallization_method
;
 Crystals were grown in diethyl ether at -40 deg C.
;
_exptl_crystal_size_max 0.487
_exptl_crystal_size_mid 0.444
_exptl_crystal_size_min 0.148
_refine_diff_density_max 0.649
_refine_diff_density_min -0.524
_refine_diff_density_rms 0.066
_refine_ls_extinction_method none
_refine_ls_goodness_of_fit_ref 1.085
_refine_ls_hydrogen_treatment mixed
_refine_ls_matrix_type full
_refine_ls_number_parameters 444
_refine_ls_number_reflns 6400
_refine_ls_number_restraints 0
_refine_ls_restrained_S_all 1.085
_refine_ls_R_factor_all 0.0573
_refine_ls_R_factor_gt 0.0458
_refine_ls_shift/su_max 0.000
_refine_ls_shift/su_mean 0.000
_refine_ls_structure_factor_coef Fsqd
_refine_ls_weighting_details 'calc w=1/[\s^2^(Fo^2^)+(0.0610P)^2^+4.0402P] where P=(Fo^2^+2Fc^2^)/3'
_refine_ls_weighting_scheme calc
_refine_ls_wR_factor_gt 0.1213
_refine_ls_wR_factor_ref 0.1309
_reflns_number_gt 5380
_reflns_number_total 6400
_reflns_threshold_expression >2sigma(I)
_cod_data_source_file ic061201ssi20060630_125519.cif
_cod_data_source_block boboar
_cod_original_sg_symbol_H-M Pbcn
_cod_database_code 4350559

loop_
_symmetry_equiv_pos_as_xyz
'x, y, z'
'-x+1/2, -y+1/2, z+1/2'
'-x, y, -z+1/2'
'x+1/2, -y+1/2, -z'
'-x, -y, -z'
'x-1/2, y-1/2, -z-1/2'
'x, -y, z-1/2'
'-x-1/2, y-1/2, z'

loop_
_atom_site_label
_atom_site_type_symbol
_atom_site_fract_x
_atom_site_fract_y
_atom_site_fract_z
_atom_site_U_iso_or_equiv
_atom_site_adp_type
_atom_site_occupancy
_atom_site_symmetry_multiplicity
_atom_site_calc_flag
_atom_site_refinement_flags
Ti Ti 0.0000 0.212986(14) 0.2500 0.01163(10) Uani 1 2 d S
O1 O 0.09366(8) 0.27796(4) 0.20744(6) 0.0151(2) Uani 1 1 d .
O2 O 0.08363(8) 0.22645(4) 0.35032(6) 0.0147(2) Uani 1 1 d .
O3 O 0.09280(8) 0.16404(4) 0.20350(6) 0.0157(2) Uani 1 1 d .
C1 C 0.17469(13) 0.36593(7) 0.20007(10) 0.0183(3) Uani 1 1 d .
H1A H 0.2231(18) 0.3533(9) 0.1589(13) 0.028(5) Uiso 1 1 d .
H1B H 0.2117(17) 0.3899(8) 0.2370(12) 0.018(5) Uiso 1 1 d .
C2 C 0.13827(12) 0.31600(6) 0.24788(9) 0.0151(3) Uani 1 1 d .
C3 C 0.15772(12) 0.31417(6) 0.33202(9) 0.0164(3) Uani 1 1 d .
H3 H 0.1869(18) 0.3458(9) 0.3569(13) 0.024(5) Uiso 1 1 d .
C4 C 0.13234(11) 0.26911(6) 0.37904(9) 0.0146(3) Uani 1 1 d .
C5 C 0.15841(13) 0.26588(6) 0.46968(9) 0.0172(3) Uani 1 1 d .
C6 C 0.22473(16) 0.31468(8) 0.50035(11) 0.0260(4) Uani 1 1 d .
H6A H 0.300(2) 0.3159(10) 0.4714(14) 0.034(6) Uiso 1 1 d .
H6B H 0.237(2) 0.3100(10) 0.5572(15) 0.038(6) Uiso 1 1 d .
H6C H 0.1849(19) 0.3507(10) 0.4925(13) 0.029(6) Uiso 1 1 d .
C7 C 0.04797(15) 0.26318(8) 0.51463(11) 0.0252(4) Uani 1 1 d .
H7A H 0.0051(19) 0.2321(10) 0.4991(14) 0.030(6) Uiso 1 1 d .
H7B H 0.006(2) 0.2975(11) 0.5048(16) 0.040(7) Uiso 1 1 d .
H7C H 0.0622(19) 0.2583(9) 0.5742(15) 0.034(6) Uiso 1 1 d .
C8 C 0.22460(15) 0.21368(7) 0.48574(11) 0.0234(3) Uani 1 1 d .
H8A H 0.298(2) 0.2149(9) 0.4565(15) 0.035(6) Uiso 1 1 d .
H8B H 0.2375(19) 0.2116(9) 0.5441(14) 0.032(6) Uiso 1 1 d .
H8C H 0.1852(18) 0.1813(9) 0.4688(13) 0.025(5) Uiso 1 1 d .
C11 C -0.00012(14) 0.42406(6) 0.20456(9) 0.0183(3) Uani 1 1 d .
C12 C 0.08089(13) 0.39641(6) 0.15962(9) 0.0176(3) Uani 1 1 d .
C13 C 0.07517(14) 0.39809(7) 0.07495(10) 0.0203(3) Uani 1 1 d .
H13 H 0.1298(17) 0.3795(8) 0.0438(12) 0.021(5) Uiso 1 1 d .
C14 C -0.00739(15) 0.42662(7) 0.03503(10) 0.0229(3) Uani 1 1 d .
H14 H -0.0110(17) 0.4265(9) -0.0232(14) 0.025(5) Uiso 1 1 d .
C15 C -0.08602(15) 0.45441(7) 0.07970(10) 0.0236(3) Uani 1 1 d .
H15 H -0.1404(19) 0.4753(9) 0.0539(14) 0.030(6) Uiso 1 1 d .
C16 C -0.08223(15) 0.45317(7) 0.16389(10) 0.0217(3) Uani 1 1 d .
H16 H -0.1351(18) 0.4717(9) 0.1947(13) 0.026(5) Uiso 1 1 d .
C21 C 0.15294(12) 0.12117(6) 0.17661(9) 0.0152(3) Uani 1 1 d .
C22 C 0.25372(12) 0.10960(6) 0.21537(9) 0.0166(3) Uani 1 1 d .
C23 C 0.31444(14) 0.06514(7) 0.18747(10) 0.0212(3) Uani 1 1 d .
H23 H 0.3848(17) 0.0562(8) 0.2140(13) 0.022(5) Uiso 1 1 d .
C24 C 0.27798(15) 0.03336(7) 0.12324(11) 0.0255(4) Uani 1 1 d .
H24 H 0.321(2) 0.0020(10) 0.1037(15) 0.039(6) Uiso 1 1 d .
C25 C 0.17915(15) 0.04583(7) 0.08558(11) 0.0267(4) Uani 1 1 d .
H25 H 0.1521(19) 0.0245(10) 0.0390(15) 0.035(6) Uiso 1 1 d .
C26 C 0.11458(13) 0.08989(7) 0.11105(10) 0.0209(3) Uani 1 1 d .
C220 C 0.29266(12) 0.14598(7) 0.28390(10) 0.0187(3) Uani 1 1 d .
H220 H 0.2316(17) 0.1545(8) 0.3164(12) 0.018(5) Uiso 1 1 d .
C221 C 0.33876(14) 0.19947(7) 0.25003(11) 0.0232(3) Uani 1 1 d .
H22A H 0.360(2) 0.2237(10) 0.2925(15) 0.036(6) Uiso 1 1 d .
H22B H 0.4007(18) 0.1914(9) 0.2143(13) 0.025(5) Uiso 1 1 d .
H22C H 0.2888(19) 0.2180(9) 0.2171(14) 0.029(6) Uiso 1 1 d .
C222 C 0.37652(14) 0.11882(8) 0.33991(11) 0.0254(4) Uani 1 1 d .
H22D H 0.3916(19) 0.1430(9) 0.3867(14) 0.031(6) Uiso 1 1 d .
H22E H 0.3516(18) 0.0853(9) 0.3587(13) 0.027(5) Uiso 1 1 d .
H22F H 0.4495(19) 0.1122(9) 0.3084(13) 0.032(6) Uiso 1 1 d .
C260 C 0.00493(15) 0.10245(8) 0.07178(13) 0.0306(4) Uani 1 1 d .
H260 H -0.0091(19) 0.1398(10) 0.0815(14) 0.033(6) Uiso 1 1 d .
C261 C 0.0051(2) 0.09408(10) -0.01999(14) 0.0393(5) Uani 1 1 d .
H26A H 0.065(3) 0.1158(14) -0.0498(19) 0.075(10) Uiso 1 1 d .
H26B H -0.062(3) 0.1072(12) -0.0450(18) 0.061(8) Uiso 1 1 d .
H26C H 0.009(2) 0.0553(11) -0.0361(16) 0.046(7) Uiso 1 1 d .
C262 C -0.08526(17) 0.06815(11) 0.11042(17) 0.0448(6) Uani 1 1 d .
H26D H -0.154(3) 0.0754(12) 0.0823(18) 0.060(8) Uiso 1 1 d .
H26E H -0.087(2) 0.0699(12) 0.1726(19) 0.057(8) Uiso 1 1 d .
H26F H -0.072(2) 0.0274(11) 0.1022(16) 0.047(7) Uiso 1 1 d .
C41 C -0.0358(11) 0.0540(8) -0.2463(7) 0.219(13) Uani 0.50 1 d P
H41A H -0.0632 0.0195 -0.2278 0.328 Uiso 0.50 1 calc PR
H41B H -0.0725 0.0640 -0.2957 0.328 Uiso 0.50 1 calc PR
H41C H -0.0494 0.0812 -0.2056 0.328 Uiso 0.50 1 calc PR
C42 C 0.0811(12) 0.0500(5) -0.2609(9) 0.131(6) Uani 0.50 1 d P
H42A H 0.1268 0.0469 -0.2129 0.158 Uiso 0.50 1 calc PR
H42B H 0.1029 0.0249 -0.3036 0.158 Uiso 0.50 1 calc PR
O41 O 0.0578(10) 0.1020(7) -0.2855(8) 0.113(3) Uani 0.265(4) 1 d P
O42 O 0.1030(10) 0.1001(7) -0.2024(8) 0.113(3) Uani 0.235(4) 1 d P
C44 C 0.0000 0.1451(4) -0.2500 0.277(12) Uani 1 2 d S
H44A H -0.0784 0.1379 -0.2479 0.333 Uiso 0.50 1 calc PR
H44B H 0.0266 0.1531 -0.1958 0.333 Uiso 0.50 1 calc PR
C45 C 0.0198(9) 0.1788(4) -0.2935(6) 0.113(3) Uani 0.50 1 d P
H45A H -0.0157 0.2117 -0.2760 0.169 Uiso 0.50 1 calc PR
H45B H -0.0059 0.1692 -0.3467 0.169 Uiso 0.50 1 calc PR
H45C H 0.0979 0.1843 -0.2950 0.169 Uiso 0.50 1 calc PR

loop_
_atom_site_aniso_label
_atom_site_aniso_U_11
_atom_site_aniso_U_22
_atom_site_aniso_U_33
_atom_site_aniso_U_23
_atom_site_aniso_U_13
_atom_site_aniso_U_12
Ti 0.00870(16) 0.01282(17) 0.01337(18) 0.000 -0.00207(12) 0.000
O1 0.0130(5) 0.0158(5) 0.0165(5) -0.0008(4) -0.0007(4) -0.0018(4)
O2 0.0124(5) 0.0162(5) 0.0156(5) -0.0007(4) -0.0031(4) -0.0004(4)
O3 0.0128(5) 0.0167(5) 0.0177(5) -0.0020(4) -0.0029(4) 0.0033(4)
C1 0.0172(7) 0.0187(7) 0.0190(7) -0.0007(6) 0.0026(6) -0.0041(6)
C2 0.0100(6) 0.0161(7) 0.0191(7) -0.0010(6) 0.0010(5) 0.0001(5)
C3 0.0139(6) 0.0175(7) 0.0179(7) -0.0023(6) -0.0018(5) -0.0021(5)
C4 0.0087(6) 0.0180(7) 0.0169(7) -0.0027(5) -0.0019(5) 0.0011(5)
C5 0.0162(7) 0.0202(7) 0.0150(7) -0.0019(6) -0.0037(5) -0.0002(6)
C6 0.0304(9) 0.0268(9) 0.0209(8) -0.0044(7) -0.0099(7) -0.0055(7)
C7 0.0222(8) 0.0349(10) 0.0185(8) -0.0017(7) 0.0022(6) 0.0001(7)
C8 0.0241(8) 0.0260(8) 0.0202(8) 0.0003(6) -0.0088(7) 0.0038(7)
C11 0.0251(8) 0.0145(7) 0.0153(7) 0.0003(5) 0.0008(6) -0.0026(6)
C12 0.0207(7) 0.0146(7) 0.0176(7) 0.0012(5) 0.0020(6) -0.0053(5)
C13 0.0246(8) 0.0179(7) 0.0185(7) -0.0007(6) 0.0043(6) -0.0045(6)
C14 0.0326(9) 0.0211(7) 0.0151(7) 0.0012(6) 0.0013(6) -0.0049(7)
C15 0.0313(9) 0.0195(8) 0.0199(8) 0.0038(6) -0.0024(7) 0.0007(7)
C16 0.0283(8) 0.0177(7) 0.0190(7) -0.0003(6) 0.0010(6) 0.0025(6)
C21 0.0140(6) 0.0148(6) 0.0167(7) 0.0011(5) 0.0030(5) 0.0004(5)
C22 0.0142(6) 0.0201(7) 0.0157(7) 0.0031(6) 0.0033(5) 0.0016(5)
C23 0.0174(7) 0.0234(8) 0.0229(8) 0.0044(6) 0.0043(6) 0.0052(6)
C24 0.0255(8) 0.0227(8) 0.0284(9) -0.0025(7) 0.0053(7) 0.0082(7)
C25 0.0283(9) 0.0230(8) 0.0288(9) -0.0093(7) -0.0003(7) 0.0033(7)
C26 0.0186(7) 0.0203(7) 0.0237(8) -0.0032(6) -0.0011(6) 0.0022(6)
C220 0.0128(7) 0.0268(8) 0.0165(7) 0.0006(6) 0.0001(6) 0.0047(6)
C221 0.0162(7) 0.0269(8) 0.0266(8) -0.0020(7) -0.0031(7) 0.0004(6)
C222 0.0168(7) 0.0379(10) 0.0215(8) 0.0030(7) -0.0022(6) 0.0082(7)
C260 0.0265(9) 0.0291(9) 0.0361(10) -0.0177(8) -0.0126(8) 0.0083(7)
C261 0.0383(11) 0.0434(12) 0.0362(11) -0.0140(9) -0.0169(9) 0.0034(10)
C262 0.0201(9) 0.0626(16) 0.0517(14) -0.0270(12) 0.0036(9) 0.0018(9)
C41 0.181(16) 0.44(3) 0.041(4) -0.054(12) -0.007(8) 0.24(2)
C42 0.137(11) 0.136(10) 0.121(10) -0.026(8) -0.021(8) 0.083(9)
O41 0.069(5) 0.172(10) 0.098(6) 0.027(7) -0.005(4) 0.005(6)
O42 0.069(5) 0.172(10) 0.098(6) 0.027(7) -0.005(4) 0.005(6)
C44 0.253(15) 0.080(6) 0.50(3) 0.000 0.272(18) 0.000
C45 0.106(7) 0.103(7) 0.128(8) -0.030(6) -0.006(7) 0.004(6)

loop_
_atom_type_symbol
_atom_type_description
_atom_type_scat_dispersion_real
_atom_type_scat_dispersion_imag
_atom_type_scat_source
C C 0.0033 0.0016 'International Tables Vol C Tables 4.2.6.8 and 6.1.1.4'
H H 0.0000 0.0000 'International Tables Vol C Tables 4.2.6.8 and 6.1.1.4'
O O 0.0106 0.0060 'International Tables Vol C Tables 4.2.6.8 and 6.1.1.4'
Ti Ti 0.2776 0.4457 'International Tables Vol C Tables 4.2.6.8 and 6.1.1.4'

loop_
_geom_angle_atom_site_label_1
_geom_angle_atom_site_label_2
_geom_angle_atom_site_label_3
_geom_angle
_geom_angle_site_symmetry_1
_geom_angle_site_symmetry_3
O3 Ti O3 97.28(7) . 3
O3 Ti O2 98.28(4) . .
O3 Ti O2 94.46(5) 3 .
O3 Ti O2 94.46(5) . 3
O3 Ti O2 98.28(5) 3 3
O2 Ti O2 160.67(6) . 3
O3 Ti O1 171.18(5) . 3
O3 Ti O1 91.39(5) 3 3
O2 Ti O1 82.60(4) . 3
O2 Ti O1 82.62(4) 3 3
O3 Ti O1 91.39(5) . .
O3 Ti O1 171.18(5) 3 .
O2 Ti O1 82.62(4) . .
O2 Ti O1 82.60(4) 3 .
O1 Ti O1 79.99(6) 3 .
C2 O1 Ti 128.37(10) . .
C4 O2 Ti 132.86(10) . .
C21 O3 Ti 170.25(10) . .
C12 C1 C2 113.89(12) . .
C12 C1 H1A 108.2(13) . .
C2 C1 H1A 106.7(13) . .
C12 C1 H1B 109.2(12) . .
C2 C1 H1B 107.6(12) . .
H1A C1 H1B 111.3(17) . .
O1 C2 C3 124.46(14) . .
O1 C2 C1 116.41(13) . .
C3 C2 C1 119.12(13) . .
C4 C3 C2 122.63(14) . .
C4 C3 H3 119.7(13) . .
C2 C3 H3 117.7(13) . .
O2 C4 C3 122.94(14) . .
O2 C4 C5 114.26(13) . .
C3 C4 C5 122.80(13) . .
C4 C5 C6 113.05(13) . .
C4 C5 C7 106.98(12) . .
C6 C5 C7 109.61(14) . .
C4 C5 C8 108.68(13) . .
C6 C5 C8 108.64(13) . .
C7 C5 C8 109.85(14) . .
C5 C6 H6A 109.8(13) . .
C5 C6 H6B 108.3(15) . .
H6A C6 H6B 108(2) . .
C5 C6 H6C 112.8(13) . .
H6A C6 H6C 109.8(18) . .
H6B C6 H6C 107.9(19) . .
C5 C7 H7A 112.4(14) . .
C5 C7 H7B 109.6(15) . .
H7A C7 H7B 110(2) . .
C5 C7 H7C 109.0(13) . .
H7A C7 H7C 105.2(19) . .
H7B C7 H7C 110(2) . .
C5 C8 H8A 110.9(13) . .
C5 C8 H8B 107.3(13) . .
H8A C8 H8B 109.0(19) . .
C5 C8 H8C 112.0(13) . .
H8A C8 H8C 108.8(18) . .
H8B C8 H8C 108.7(18) . .
C16 C11 C12 119.61(14) . .
C16 C11 C11 118.72(16) . 3
C12 C11 C11 121.67(16) . 3
C13 C12 C11 118.45(15) . .
C13 C12 C1 119.35(14) . .
C11 C12 C1 122.19(14) . .
C14 C13 C12 121.56(16) . .
C14 C13 H13 119.2(12) . .
C12 C13 H13 119.2(12) . .
C15 C14 C13 119.67(15) . .
C15 C14 H14 120.0(13) . .
C13 C14 H14 120.3(13) . .
C14 C15 C16 119.80(16) . .
C14 C15 H15 121.0(14) . .
C16 C15 H15 119.2(14) . .
C15 C16 C11 120.90(16) . .
C15 C16 H16 120.5(13) . .
C11 C16 H16 118.6(13) . .
O3 C21 C26 119.74(13) . .
O3 C21 C22 118.48(13) . .
C26 C21 C22 121.77(14) . .
C23 C22 C21 117.90(15) . .
C23 C22 C220 122.74(14) . .
C21 C22 C220 119.35(13) . .
C24 C23 C22 121.45(15) . .
C24 C23 H23 119.4(12) . .
C22 C23 H23 119.2(12) . .
C25 C24 C23 119.63(15) . .
C25 C24 H24 119.3(14) . .
C23 C24 H24 121.1(14) . .
C24 C25 C26 121.48(16) . .
C24 C25 H25 121.4(14) . .
C26 C25 H25 117.1(14) . .
C25 C26 C21 117.77(15) . .
C25 C26 C260 121.54(15) . .
C21 C26 C260 120.65(14) . .
C22 C220 C222 113.67(14) . .
C22 C220 C221 110.34(13) . .
C222 C220 C221 110.44(14) . .
C22 C220 H220 108.0(12) . .
C222 C220 H220 106.3(12) . .
C221 C220 H220 107.8(12) . .
C220 C221 H22A 111.5(14) . .
C220 C221 H22B 109.2(13) . .
H22A C221 H22B 111.0(19) . .
C220 C221 H22C 113.0(14) . .
H22A C221 H22C 107.5(19) . .
H22B C221 H22C 104.5(18) . .
C220 C222 H22D 109.4(13) . .
C220 C222 H22E 111.7(14) . .
H22D C222 H22E 109.4(18) . .
C220 C222 H22F 109.6(12) . .
H22D C222 H22F 108.9(18) . .
H22E C222 H22F 107.8(19) . .
C26 C260 C262 110.08(18) . .
C26 C260 C261 113.26(16) . .
C262 C260 C261 109.95(17) . .
C26 C260 H260 106.5(14) . .
C262 C260 H260 109.5(14) . .
C261 C260 H260 107.4(14) . .
C260 C261 H26A 113.9(18) . .
C260 C261 H26B 112.1(17) . .
H26A C261 H26B 103(2) . .
C260 C261 H26C 113.2(16) . .
H26A C261 H26C 110(2) . .
H26B C261 H26C 104(2) . .
C260 C262 H26D 108.5(18) . .
C260 C262 H26E 114.1(17) . .
H26D C262 H26E 117(2) . .
C260 C262 H26F 111.8(15) . .
H26D C262 H26F 105(2) . .
H26E C262 H26F 100(2) . .
C42 C41 H41A 109.5 . .
C42 C41 H41B 109.5 . .
H41A C41 H41B 109.5 . .
C42 C41 H41C 109.5 . .
H41A C41 H41C 109.5 . .
H41B C41 H41C 109.5 . .
O41 C42 C41 77.4(10) . .
O41 C42 H42A 115.6 . .
C41 C42 H42A 115.6 . .
O41 C42 H42B 115.6 . .
C41 C42 H42B 115.6 . .
H42A C42 H42B 112.6 . .
C41 O41 C42 24.5(9) 3_554 .
C41 O41 C44 114.1(14) 3_554 .
C42 O41 C44 133.3(12) . .
C41 O41 O42 71.2(11) 3_554 .
C42 O41 O42 67.6(10) . .
C44 O41 O42 79.9(10) . .
O41 O42 C41 49.8(9) . 3_554
C45 C44 O41 100.5(7) . .
C45 C44 H44A 111.7 . .
O41 C44 H44A 111.7 . .
C45 C44 H44B 111.7 . .
O41 C44 H44B 111.7 . .
H44A C44 H44B 109.4 . .
C44 C45 H45A 109.5 . .
C44 C45 H45B 109.5 . .
H45A C45 H45B 109.5 . .
C44 C45 H45C 109.5 . .
H45A C45 H45C 109.5 . .
H45B C45 H45C 109.5 . .

loop_
_geom_bond_atom_site_label_1
_geom_bond_atom_site_label_2
_geom_bond_distance
_geom_bond_site_symmetry_2
Ti O3 1.8173(11) .
Ti O3 1.8173(11) 3
Ti O2 1.9685(10) .
Ti O2 1.9686(10) 3
Ti O1 2.0808(11) 3
Ti O1 2.0808(11) .
O1 C2 1.2685(18) .
O2 C4 1.2922(18) .
O3 C21 1.3555(18) .
C1 C12 1.518(2) .
C1 C2 1.522(2) .
C1 H1A 0.95(2) .
C1 H1B 0.96(2) .
C2 C3 1.407(2) .
C3 C4 1.385(2) .
C3 H3 0.95(2) .
C4 C5 1.529(2) .
C5 C6 1.529(2) .
C5 C7 1.535(2) .
C5 C8 1.535(2) .
C6 H6A 1.04(2) .
C6 H6B 0.96(2) .
C6 H6C 1.02(2) .
C7 H7A 0.96(2) .
C7 H7B 1.00(3) .
C7 H7C 1.00(2) .
C8 H8A 1.02(2) .
C8 H8B 0.98(2) .
C8 H8C 0.97(2) .
C11 C16 1.399(2) .
C11 C12 1.407(2) .
C11 C11 1.497(3) 3
C12 C13 1.397(2) .
C13 C14 1.389(2) .
C13 H13 0.96(2) .
C14 C15 1.386(3) .
C14 H14 0.96(2) .
C15 C16 1.388(2) .
C15 H15 0.94(2) .
C16 H16 0.94(2) .
C21 C26 1.405(2) .
C21 C22 1.411(2) .
C22 C23 1.395(2) .
C22 C220 1.515(2) .
C23 C24 1.387(3) .
C23 H23 0.99(2) .
C24 C25 1.387(3) .
C24 H24 0.99(2) .
C25 C26 1.400(2) .
C25 H25 0.99(2) .
C26 C260 1.514(2) .
C220 C222 1.528(2) .
C220 C221 1.532(2) .
C220 H220 0.94(2) .
C221 H22A 0.95(3) .
C221 H22B 0.98(2) .
C221 H22C 0.93(2) .
C222 H22D 0.99(2) .
C222 H22E 0.93(2) .
C222 H22F 1.04(2) .
C260 C262 1.522(3) .
C260 C261 1.526(3) .
C260 H260 0.95(2) .
C261 H26A 1.03(3) .
C261 H26B 0.97(3) .
C261 H26C 0.99(3) .
C262 H26D 0.97(3) .
C262 H26E 1.03(3) .
C262 H26F 1.02(3) .
C41 C42 1.446(19) .
C41 H41A 0.9600 .
C41 H41B 0.9600 .
C41 H41C 0.9600 .
C42 O41 1.369(18) .
C42 H42A 0.9700 .
C42 H42B 0.9700 .
O41 C41 1.32(2) 3_554
O41 C44 1.399(17) .
O41 O42 1.476(17) .
O42 C41 1.63(2) 3_554
C44 C45 1.119(11) .
C44 H44A 0.9700 .
C44 H44B 0.9700 .
C45 H45A 0.9600 .
C45 H45B 0.9600 .
C45 H45C 0.9600 .
